data_9016047
loop_
_publ_author_name
'Wierzbicka-Wieczorek M'
'Kolitsch, U.'
'Tillmanns, E.'

_publ_section_title
;
 Synthesis and structural study of five new trisilicates, BaREE2Si3O10
 (REE = Gd, Er, Yb, Sc) and SrY2Si3O10,
 including a review on the geometry of the Si3O10 unit
;
_journal_name_full 'European Journal of Mineralogy'
_journal_page_first 245
_journal_page_last 258
_journal_paper_doi 10.1127/0935-1221/2010/0022-1969
_journal_volume 22
_journal_year 2010
_chemical_compound_source Synthetic
_chemical_formula_sum 'Ba Er2 O10 Si3'
_space_group_IT_number 11
_symmetry_space_group_name_Hall '-P 2yb'
_symmetry_space_group_name_H-M 'P 1 21/m 1'
_cell_angle_alpha 90
_cell_angle_beta 106.47
_cell_angle_gamma 90
_cell_length_a 5.389
_cell_length_b 12.163
_cell_length_c 6.840
_cell_formula_units_Z 2
_cell_volume 429.941
_database_code_amcsd 0017780
_exptl_crystal_density_diffrn 5.531
_cod_original_formula_sum 'Ba Er2 Si3 O10'
_cod_database_code 9016047
_amcsd_formula_title BaEr2Si3O10

loop_
_space_group_symop_operation_xyz
x,y,z
x,1/2-y,z
-x,1/2+y,-z
-x,-y,-z

loop_
_atom_site_aniso_label
_atom_site_aniso_U_11
_atom_site_aniso_U_22
_atom_site_aniso_U_33
_atom_site_aniso_U_12
_atom_site_aniso_U_13
_atom_site_aniso_U_23
Ba 0.00924 0.01048 0.00822 0.00000 0.00341 0.00000
Er 0.00676 0.00609 0.00530 -0.00096 0.00168 -0.00052
Si1 0.00490 0.00690 0.00430 0.00000 0.00060 0.00000
Si2 0.00590 0.00550 0.00480 0.00050 0.00160 0.00040
O1 0.00770 0.00620 0.00900 0.00000 0.00280 0.00000
O2 0.00730 0.00600 0.00580 0.00000 -0.00100 0.00000
O3 0.00880 0.01160 0.01020 -0.00210 0.00380 -0.00360
O4 0.00940 0.00730 0.01240 0.00080 0.00270 -0.00110
O5 0.01250 0.01110 0.00590 0.00370 0.00340 0.00210
O6 0.00960 0.01070 0.00710 -0.00330 0.00440 -0.00210

loop_
_atom_site_label
_atom_site_fract_x
_atom_site_fract_y
_atom_site_fract_z
_atom_site_U_iso_or_equiv
Ba 0.76044 0.25000 0.02001 0.00912
Er 0.15699 0.09915 0.68359 0.00606
Si1 0.58210 0.25000 0.48901 0.00550
Si2 0.30418 0.06145 0.21296 0.00539
O1 0.36640 0.25000 0.61200 0.00550
O2 0.87640 0.25000 0.63490 0.00690
O3 0.54860 0.14280 0.33910 0.01000
O4 0.43240 -0.05483 0.19070 0.00980
O5 0.16530 0.12321 0.00350 0.00970
O6 0.10070 0.05103 0.35100 0.00870

loop_
_cod_related_entry_id
_cod_related_entry_database
_cod_related_entry_code
1 AMCSD 0017780
